data_2201069
loop_
_publ_author_name
'Philip J. Cox'

_publ_section_title
;
 Weak C---H&#x00B7;&#x00B7;&#x00B7;O hydrogen bonding and aromatic
 \p--\p-stacking interactions in 1-(4-chlorophenyl)propan-1-one
;
_journal_issue 6
_journal_name_full 'Acta Crystallographica Section E'
_journal_page_first o661
_journal_page_last o662
_journal_paper_doi 10.1107/S1600536802008590
_journal_volume 58
_journal_year 2002
_chemical_formula_iupac 'C9 H9 Cl O'
_chemical_formula_moiety 'C9 H9 Cl O'
_chemical_formula_sum 'C9 H9 Cl O'
_chemical_formula_weight 168.61
_chemical_melting_point 308.6(15)
_chemical_name_common 4-chloropropiophenone
_chemical_name_systematic
;
1-(4-chlorophenyl)propane-1-one
;
_space_group_IT_number 43
_symmetry_cell_setting orthorhombic
_symmetry_space_group_name_Hall 'F 2 -2d'
_symmetry_space_group_name_H-M 'F d d 2'
_atom_sites_solution_hydrogens geom
_atom_sites_solution_primary direct
_atom_sites_solution_secondary difmap
_audit_creation_method SHELXL-97
_cell_angle_alpha 90.00
_cell_angle_beta 90.00
_cell_angle_gamma 90.00
_cell_formula_units_Z 16
_cell_length_a 18.6188(14)
_cell_length_b 45.383(4)
_cell_length_c 3.945(4)
_cell_measurement_reflns_used 7501
_cell_measurement_temperature 120(2)
_cell_measurement_theta_max 27.48
_cell_measurement_theta_min 2.91
_cell_volume 3333(3)
_computing_cell_refinement 'DENZO and COLLECT'
_computing_data_collection
;
DENZO (Otwinowski & Minor, 1997) and COLLECT (Hooft, 1998)
;
_computing_data_reduction 'DENZO and COLLECT'
_computing_molecular_graphics
;
ORTEP-3 (Farrugia, 1997) and PLATON (Spek, 2001)
;
_computing_structure_refinement 'SHELXL97 (Sheldrick, 1997)'
_computing_structure_solution 'SIR97 (Altomare et al.,1999)'
_diffrn_ambient_temperature 120(2)
_diffrn_detector_area_resol_mean 3.89
_diffrn_measured_fraction_theta_full 0.846
_diffrn_measured_fraction_theta_max 0.846
_diffrn_measurement_device_type 'Nonius KappaCCD area-detector'
_diffrn_measurement_method '\f and \w'
_diffrn_radiation_monochromator graphite
_diffrn_radiation_source
;
Enraf Nonius FR591 rotating anode
;
_diffrn_radiation_type MoK\a
_diffrn_radiation_wavelength 0.71073
_diffrn_reflns_av_R_equivalents 0.0815
_diffrn_reflns_av_sigmaI/netI 0.0642
_diffrn_reflns_limit_h_max 24
_diffrn_reflns_limit_h_min -23
_diffrn_reflns_limit_k_max 58
_diffrn_reflns_limit_k_min -58
_diffrn_reflns_limit_l_max 5
_diffrn_reflns_limit_l_min -2
_diffrn_reflns_number 4434
_diffrn_reflns_theta_full 27.46
_diffrn_reflns_theta_max 27.46
_diffrn_reflns_theta_min 3.47
_diffrn_standards_decay_% none
_diffrn_standards_number 0
_exptl_absorpt_coefficient_mu 0.393
_exptl_absorpt_correction_T_max 0.9692
_exptl_absorpt_correction_T_min 0.9255
_exptl_absorpt_correction_type multi-scan
_exptl_absorpt_process_details '(SORTAV; Blessing, 1995, 1997)'
_exptl_crystal_colour colourless
_exptl_crystal_density_diffrn 1.344
_exptl_crystal_density_method 'not measured'
_exptl_crystal_description block
_exptl_crystal_F_000 1408
_exptl_crystal_size_max 0.20
_exptl_crystal_size_mid 0.10
_exptl_crystal_size_min 0.08
_refine_diff_density_max 0.252
_refine_diff_density_min -0.294
_refine_ls_abs_structure_details 'Flack (1983); 367 Friedel pairs'
_refine_ls_abs_structure_Flack 0.08(9)
_refine_ls_extinction_method none
_refine_ls_goodness_of_fit_ref 1.014
_refine_ls_hydrogen_treatment refxyz
_refine_ls_matrix_type full
_refine_ls_number_parameters 127
_refine_ls_number_reflns 1292
_refine_ls_number_restraints 1
_refine_ls_restrained_S_all 1.013
_refine_ls_R_factor_all 0.0527
_refine_ls_R_factor_gt 0.0386
_refine_ls_shift/su_max 0.001
_refine_ls_shift/su_mean 0.000
_refine_ls_structure_factor_coef Fsqd
_refine_ls_weighting_details 'calc w = 1/[\s^2^(Fo^2^)+(0.0501P)^2^] where P = (Fo^2^+2Fc^2^)/3'
_refine_ls_weighting_scheme calc
_refine_ls_wR_factor_gt 0.0804
_refine_ls_wR_factor_ref 0.0857
_reflns_number_gt 1105
_reflns_number_total 1292
_reflns_threshold_expression I>2\s(I)
_cod_data_source_file cf6176.cif
_cod_data_source_block I
_cod_depositor_comments
;
The following automatic conversions were performed:
'_symmetry_cell_setting' value 'Orthorhombic' changed to 'orthorhombic'
according to '/home/saulius/struct/CIF-dictionaries/cif_core.dic'
dictionary named 'cif_core.dic' version 2.4.1 from
2010-06-29.

'_geom_bond_publ_flag' value 'Y' changed to 'y' according to
'/home/saulius/struct/CIF-dictionaries/cif_core.dic' dictionary named
'cif_core.dic' version 2.4.1 from 2010-06-29 (7
times).

'_geom_bond_publ_flag' value 'N' changed to 'n' according to
'/home/saulius/struct/CIF-dictionaries/cif_core.dic' dictionary named
'cif_core.dic' version 2.4.1 from 2010-06-29 (13 times).

Automatic conversion script
Id: cif_fix_enum 1527 2010-12-29 10:47:43Z saulius 

The following automatic conversions were performed:

'_chemical_melting_point' value '34-37\%C' was changed to '308.6(15)'
- it was converted from degrees Celsius(C) to Kelvins(K), the average
value was taken and precision was estimated.

Automatic conversion script
Id: cif_fix_values 1646 2011-03-28 12:23:43Z adriana 

The following automatic conversions were performed:

'_chemical_melting_point' value '34-37\%C' was changed to '308.6(15)'
- it was converted from degrees Celsius(C) to Kelvins(K), the average
value was taken and precision was
estimated.

'_symmetry_cell_setting' value 'Orthorhombic' changed to
'orthorhombic' according to
/home/saulius/struct/CIF-dictionaries/cif_core.dic dictionary named
'cif_core.dic' version 2.4.1 from 2010-06-29.

'_geom_bond_publ_flag'
value 'Y' changed to 'y' according to
/home/saulius/struct/CIF-dictionaries/cif_core.dic dictionary named
'cif_core.dic' version 2.4.1 from 2010-06-29 (7
times).

'_geom_bond_publ_flag' value 'N' changed to 'n' according to
/home/saulius/struct/CIF-dictionaries/cif_core.dic dictionary named
'cif_core.dic' version 2.4.1 from 2010-06-29 (13
times).

'_geom_angle_publ_flag' value 'N' changed to 'n' according
to /home/saulius/struct/CIF-dictionaries/cif_core.dic dictionary
named 'cif_core.dic' version 2.4.1 from 2010-06-29 (32
times).

'_geom_angle_publ_flag' value 'Y' changed to 'y' according
to /home/saulius/struct/CIF-dictionaries/cif_core.dic dictionary
named 'cif_core.dic' version 2.4.1 from
2010-06-29.

'_geom_torsion_publ_flag' value 'N' changed to 'n'
according to /home/saulius/struct/CIF-dictionaries/cif_core.dic
dictionary named 'cif_core.dic' version 2.4.1 from 2010-06-29 (14
times).

'_geom_torsion_publ_flag' value 'Y' changed to 'y' according
to /home/saulius/struct/CIF-dictionaries/cif_core.dic dictionary
named 'cif_core.dic' version 2.4.1 from 2010-06-29 (2 times).

Automatic conversion script
Id: cif_fix_values 1715 2011-07-08 13:25:40Z adriana 
;
_cod_original_cell_volume 3334(3)
_cod_database_code 2201069

loop_
_symmetry_equiv_pos_as_xyz
'x, y, z'
'-x, -y, z'
'-x+1/4, y+1/4, z+1/4'
'x+3/4, -y+3/4, z+1/4'
'x, y+1/2, z+1/2'
'-x, -y+1/2, z+1/2'
'-x+1/4, y+3/4, z+3/4'
'x+3/4, -y+1/4, z+3/4'
'x+1/2, y, z+1/2'
'-x+1/2, -y, z+1/2'
'-x+3/4, y+1/4, z+3/4'
'x+1/4, -y+3/4, z+3/4'
'x+1/2, y+1/2, z'
'-x+1/2, -y+1/2, z'
'-x+3/4, y+3/4, z+1/4'
'x+1/4, -y+1/4, z+1/4'

loop_
_atom_site_label
_atom_site_fract_x
_atom_site_fract_y
_atom_site_fract_z
_atom_site_U_iso_or_equiv
_atom_site_adp_type
_atom_site_calc_flag
_atom_site_refinement_flags
_atom_site_occupancy
_atom_site_disorder_assembly
_atom_site_disorder_group
_atom_site_type_symbol
Cl1 0.61345(4) -0.009870(14) 0.4085(2) 0.0358(3) Uani d . 1 . . Cl
O1 0.72784(10) 0.12185(4) -0.1196(7) 0.0315(5) Uani d . 1 . . O
C1 0.65715(12) 0.08514(5) 0.1415(9) 0.0185(6) Uani d . 1 . . C
C2 0.59392(14) 0.07742(6) 0.3081(8) 0.0231(7) Uani d . 1 . . C
H2 0.5599(14) 0.0928(6) 0.361(8) 0.028 Uiso d . 1 . . H
C3 0.57998(14) 0.04813(5) 0.3876(9) 0.0235(6) Uani d . 1 . . C
H3 0.5344(16) 0.0432(5) 0.509(7) 0.028 Uiso d . 1 . . H
C4 0.62994(14) 0.02687(5) 0.3014(7) 0.0237(7) Uani d . 1 . . C
C5 0.69320(15) 0.03401(5) 0.1359(9) 0.0251(7) Uani d . 1 . . C
H5 0.7264(15) 0.0192(6) 0.067(8) 0.030 Uiso d . 1 . . H
C6 0.70658(16) 0.06301(6) 0.0560(8) 0.0241(7) Uani d . 1 . . C
H6 0.7512(15) 0.0673(5) -0.067(9) 0.029 Uiso d . 1 . . H
C7 0.67426(15) 0.11631(6) 0.0441(8) 0.0212(7) Uani d . 1 . . C
C8 0.62391(15) 0.14059(5) 0.1544(10) 0.0229(6) Uani d . 1 . . C
H8A 0.6148(14) 0.1393(6) 0.377(10) 0.028 Uiso d . 1 . . H
H8B 0.5770(16) 0.1370(5) 0.039(8) 0.028 Uiso d . 1 . . H
C9 0.65111(18) 0.17135(6) 0.0768(9) 0.0270(8) Uani d . 1 . . C
H9A 0.7000(16) 0.1743(6) 0.183(10) 0.035 Uiso d . 1 . . H
H9B 0.6154(14) 0.1855(6) 0.156(10) 0.035 Uiso d . 1 . . H
H9C 0.6568(17) 0.1726(6) -0.168(10) 0.035 Uiso d . 1 . . H

loop_
_atom_site_aniso_label
_atom_site_aniso_U_11
_atom_site_aniso_U_22
_atom_site_aniso_U_33
_atom_site_aniso_U_12
_atom_site_aniso_U_13
_atom_site_aniso_U_23
Cl1 0.0389(4) 0.0183(3) 0.0503(6) -0.0013(3) -0.0004(4) 0.0039(3)
O1 0.0225(10) 0.0305(10) 0.0417(14) -0.0021(8) 0.0116(11) 0.0053(11)
C1 0.0142(13) 0.0213(12) 0.0200(17) 0.0008(9) -0.0024(15) -0.0009(12)
C2 0.0177(14) 0.0231(14) 0.029(2) 0.0020(10) -0.0027(13) -0.0020(11)
C3 0.0210(15) 0.0250(13) 0.0244(18) -0.0017(10) 0.0012(16) 0.0015(13)
C4 0.0296(16) 0.0178(12) 0.024(2) -0.0022(10) -0.0115(13) 0.0018(11)
C5 0.0241(15) 0.0247(13) 0.0264(19) 0.0052(11) -0.0004(16) -0.0038(14)
C6 0.0179(14) 0.0284(14) 0.026(2) 0.0000(11) 0.0005(13) -0.0008(12)
C7 0.0172(15) 0.0257(13) 0.0208(18) -0.0013(10) -0.0062(13) 0.0006(10)
C8 0.0242(16) 0.0216(12) 0.0230(18) -0.0019(10) 0.0015(17) 0.0005(13)
C9 0.0336(18) 0.0224(14) 0.025(2) -0.0012(12) -0.0035(17) 0.0010(12)

loop_
_atom_type_symbol
_atom_type_description
_atom_type_scat_dispersion_real
_atom_type_scat_dispersion_imag
_atom_type_scat_source
C C 0.0033 0.0016 'International Tables Vol C Tables 4.2.6.8 and 6.1.1.4'
H H 0.0000 0.0000 'International Tables Vol C Tables 4.2.6.8 and 6.1.1.4'
O O 0.0106 0.0060 'International Tables Vol C Tables 4.2.6.8 and 6.1.1.4'
Cl Cl 0.1484 0.1585 'International Tables Vol C Tables 4.2.6.8 and 6.1.1.4'

loop_
_geom_angle_atom_site_label_1
_geom_angle_atom_site_label_2
_geom_angle_atom_site_label_3
_geom_angle
_geom_angle_publ_flag
C2 C1 C6 119.2(2) n
C2 C1 C7 122.5(2) n
C6 C1 C7 118.3(2) n
C3 C2 C1 120.3(2) n
C3 C2 H2 121.4(16) n
C1 C2 H2 118.3(16) n
C4 C3 C2 119.1(3) n
C4 C3 H3 122.2(14) n
C2 C3 H3 118.7(14) n
C3 C4 C5 121.7(2) n
C3 C4 Cl1 119.2(2) n
C5 C4 Cl1 119.10(19) n
C6 C5 C4 119.0(3) n
C6 C5 H5 119.6(17) n
C4 C5 H5 121.3(16) n
C5 C6 C1 120.7(3) n
C5 C6 H6 117.3(14) n
C1 C6 H6 122.0(14) n
O1 C7 C1 120.4(2) n
O1 C7 C8 120.8(2) n
C1 C7 C8 118.8(2) n
C7 C8 C9 114.0(2) y
C7 C8 H8A 110.5(17) n
C9 C8 H8A 108.8(17) n
C7 C8 H8B 107.1(15) n
C9 C8 H8B 110.5(15) n
H8A C8 H8B 106(3) n
C8 C9 H9A 109.8(16) n
C8 C9 H9B 108.4(17) n
H9A C9 H9B 113(3) n
C8 C9 H9C 106.8(18) n
H9A C9 H9C 108(3) n
H9B C9 H9C 111(3) n

loop_
_geom_bond_atom_site_label_1
_geom_bond_atom_site_label_2
_geom_bond_site_symmetry_2
_geom_bond_distance
_geom_bond_publ_flag
Cl1 C4 . 1.747(3) y
O1 C7 . 1.215(3) y
C1 C2 . 1.393(4) n
C1 C6 . 1.403(4) y
C1 C7 . 1.500(4) y
C2 C3 . 1.390(4) n
C2 H2 . 0.97(3) n
C3 C4 . 1.383(4) n
C3 H3 . 1.00(3) n
C4 C5 . 1.385(4) n
C5 C6 . 1.376(4) y
C5 H5 . 0.95(3) n
C6 H6 . 0.98(3) n
C7 C8 . 1.511(4) y
C8 C9 . 1.516(4) y
C8 H8A . 0.90(4) n
C8 H8B . 1.00(3) n
C9 H9A . 1.01(3) n
C9 H9B . 0.98(3) n
C9 H9C . 0.97(4) n

loop_
_geom_hbond_atom_site_label_D
_geom_hbond_atom_site_label_H
_geom_hbond_atom_site_label_A
_geom_hbond_site_symmetry_A
_geom_hbond_distance_DH
_geom_hbond_distance_HA
_geom_hbond_distance_DA
_geom_hbond_angle_DHA
C2 H2 O1 8_455 0.97(3) 2.46(3) 3.404(5) 167(3)
C8 H8B O1 8_454 1.00(3) 2.48(3) 3.462(5) 167(3)

loop_
_geom_torsion_atom_site_label_1
_geom_torsion_atom_site_label_2
_geom_torsion_atom_site_label_3
_geom_torsion_atom_site_label_4
_geom_torsion
_geom_torsion_publ_flag
C6 C1 C2 C3 -0.2(5) n
C7 C1 C2 C3 178.8(3) n
C1 C2 C3 C4 0.5(5) n
C2 C3 C4 C5 -0.5(5) n
C2 C3 C4 Cl1 178.7(2) n
C3 C4 C5 C6 0.1(5) n
Cl1 C4 C5 C6 -179.1(2) n
C4 C5 C6 C1 0.3(5) n
C2 C1 C6 C5 -0.2(5) n
C7 C1 C6 C5 -179.3(3) n
C2 C1 C7 O1 -175.4(3) n
C6 C1 C7 O1 3.7(4) n
C2 C1 C7 C8 4.9(4) n
C6 C1 C7 C8 -176.1(3) n
O1 C7 C8 C9 -6.5(5) y
C1 C7 C8 C9 173.3(3) y

loop_
_cod_related_entry_id
_cod_related_entry_database
_cod_related_entry_code
1 ChemSpider 21278
